data_9004843
loop_
_publ_author_name
'Cooper, M. A.'
'Hawthorne, F. C.'
'Roberts, A. C.'
'Foord, E. E.'
'Erd, R. C.'
'Evans, H. T.'
'Jensen, M. C.'

_publ_section_title
;
 Nevadaite, (Cu,_,Al,V)6[Al8(PO4)8F8](OH)2(H2O)22, a new phosphate mineral
 from the Gold Quarry Mine, Carlin, Eureka County, Nevada:
 Description and crystal structure
;
_journal_name_full 'The Canadian Mineralogist'
_journal_page_first 741
_journal_page_last 752
_journal_paper_doi 10.2113/gscanmin.42.3.741
_journal_volume 42
_journal_year 2004
_chemical_compound_source 'Gold Quarry Mine, Carlin, Eureka County, Nevada, USA'
_chemical_formula_sum 'Al4.5 Cu F4.5 H28.5 O27.32 P4 V0.5'
_chemical_name_mineral Nevadaite
_space_group_IT_number 31
_symmetry_space_group_name_Hall 'P -2ab 2ab'
_symmetry_space_group_name_H-M 'P 21 m n'
_cell_angle_alpha 90
_cell_angle_beta 90
_cell_angle_gamma 90
_cell_formula_units_Z 2
_cell_length_a 12.123
_cell_length_b 18.999
_cell_length_c 4.9613
_cell_volume 1142.711
_database_code_amcsd 0005936
_exptl_crystal_density_diffrn 2.574
_cod_original_formula_sum 'Cu V.5 Al4.5 P4 F4.5 O27.32 H28.5'
_cod_database_code 9004843

loop_
_space_group_symop_operation_xyz
x,y,z
1/2+x,1/2+y,-z
x,-y,z
1/2+x,1/2-y,-z

loop_
_atom_site_aniso_label
_atom_site_aniso_U_11
_atom_site_aniso_U_22
_atom_site_aniso_U_33
_atom_site_aniso_U_12
_atom_site_aniso_U_13
_atom_site_aniso_U_23
CuM1 0.05500 0.01100 0.03200 0.00000 0.01500 0.00000
CuM2 0.05700 0.00400 0.02500 0.00000 -0.02700 0.00000
VM2 0.05700 0.00400 0.02500 0.00000 -0.02700 0.00000
CuM3 0.01500 0.00500 0.00400 0.00000 0.00600 0.00000
VM3 0.01500 0.00500 0.00400 0.00000 0.00600 0.00000
AlM3 0.01500 0.00500 0.00400 0.00000 0.00600 0.00000
Al1 0.00860 0.00740 0.00630 0.00030 0.00000 0.00000
Al2 0.00690 0.01390 0.00840 0.00100 -0.00100 0.00340
P1 0.00990 0.00840 0.00820 -0.00040 0.00120 0.00110
P2 0.00990 0.00840 0.00820 -0.00040 0.00120 0.00110
F1 0.01060 0.01660 0.01300 -0.00400 0.00300 0.00370
F2 0.01060 0.01660 0.01300 -0.00400 0.00300 0.00370
O1 0.00860 0.02000 0.02100 -0.00050 0.00300 0.00900
O2 0.02800 0.01020 0.01000 -0.00650 -0.00100 -0.00020
O3 0.01090 0.01010 0.00700 0.00310 0.00120 0.00430
O4 0.01570 0.01010 0.00890 -0.00260 0.00280 -0.00210
O5 0.00860 0.02000 0.02100 -0.00050 0.00300 0.00900
O6 0.02800 0.01020 0.01000 -0.00650 -0.00100 -0.00020
O7 0.01090 0.01010 0.00700 0.00310 0.00120 0.00430
O8 0.01570 0.01010 0.00890 -0.00260 0.00280 -0.00210
Wat9 0.01500 0.01930 0.01810 -0.00600 0.00300 -0.00500
Wat10 0.01500 0.01930 0.01810 -0.00600 0.00300 -0.00500
Wat11 0.02700 0.01300 0.04200 0.00300 -0.00100 0.00000
O-H11 0.02700 0.01300 0.04200 0.00300 -0.00100 0.00000
F11 0.02700 0.01300 0.04200 0.00300 -0.00100 0.00000
Wat12 0.02700 0.01300 0.04200 0.00300 -0.00100 0.00000
O-H12 0.02700 0.01300 0.04200 0.00300 -0.00100 0.00000
F12 0.02700 0.01300 0.04200 0.00300 -0.00100 0.00000
Wat13 0.08000 0.08400 0.16000 0.00000 0.00100 0.00000
Wat14 0.04400 0.02500 0.04900 0.00000 -0.00500 0.00000
O-H14 0.04400 0.02500 0.04900 0.00000 -0.00500 0.00000
F14 0.04400 0.02500 0.04900 0.00000 -0.00500 0.00000

loop_
_atom_site_label
_atom_site_fract_x
_atom_site_fract_y
_atom_site_fract_z
_atom_site_occupancy
_atom_site_U_iso_or_equiv
_atom_site_type_symbol
_atom_site_attached_hydrogens
CuM1 0.57740 0.50000 0.28880 0.50000 0.03300 Cu 0
CuM2 0.59340 0.50000 0.72060 0.30000 0.02880 Cu 0
VM2 0.59340 0.50000 0.72060 0.20000 0.02880 V 0
CuM3 0.42580 0.00000 0.70980 0.20000 0.00820 Cu 0
VM3 0.42580 0.00000 0.70980 0.30000 0.00820 V 0
AlM3 0.42580 0.00000 0.70980 0.50000 0.00820 Al 0
Al1 0.50000 0.25020 -0.00170 1.00000 0.00740 Al 0
Al2 0.74900 0.19131 0.26190 1.00000 0.00970 Al 0
P1 0.51920 0.14670 0.49550 1.00000 0.00880 P 0
P2 0.48170 0.35450 0.49600 1.00000 0.00880 P 0
F1 0.64640 0.23460 0.05100 1.00000 0.01330 F 0
F2 0.85120 0.23600 0.05900 1.00000 0.01330 F 0
O1 0.64510 0.14480 0.45000 1.00000 0.01630 O 0
O2 0.47530 0.07090 0.45600 1.00000 0.01630 O 0
O3 0.45910 0.19610 0.29100 1.00000 0.00930 O 0
O4 0.49100 0.17000 0.78800 1.00000 0.01160 O 0
O5 0.35700 0.34970 0.53300 1.00000 0.01630 O 0
O6 0.52170 0.42950 0.52400 1.00000 0.01630 O 0
O7 0.53780 0.30620 0.69700 1.00000 0.00930 O 0
O8 0.50920 0.33220 0.21200 1.00000 0.01160 O 0
Wat9 0.74960 0.27360 0.49790 1.00000 0.01750 O 2
Wat10 0.75820 0.11560 -0.01220 1.00000 0.01750 O 2
Wat11 0.64490 0.42440 0.00900 0.80000 0.02770 O 2
O-H11 0.64490 0.42440 0.00900 0.10000 0.02770 O 1
F11 0.64490 0.42440 0.00900 0.10000 0.02770 F 0
Wat12 0.36900 0.06630 0.97500 0.80000 0.02770 O 2
O-H12 0.36900 0.06630 0.97500 0.10000 0.02770 O 1
F12 0.36900 0.06630 0.97500 0.10000 0.02770 F 0
Wat13 0.40400 0.50000 0.00800 1.00000 0.10900 O 2
Wat14 0.72250 0.50000 0.52800 0.80000 0.03900 O 2
O-H14 0.72250 0.50000 0.52800 0.10000 0.03900 O 1
F14 0.72250 0.50000 0.52800 0.10000 0.03900 F 0
Wat15 0.59700 0.00000 0.99800 0.62000 0.02200 O 2
Wat16 0.54600 0.00000 0.99800 0.38000 0.02200 O 2
Wat17 0.70500 0.00000 0.63500 0.26000 0.07500 O 2
Wat18 0.76800 0.00000 0.46000 0.56000 0.07500 O 2

loop_
_cod_changelog_entry_id
_cod_changelog_entry_author
_cod_changelog_entry_date
_cod_changelog_entry_text
1
;cod-tools version 3.8.0
Id: cif_guess_AMCSD_atom_types 9581 2023-05-17 12:35:41Z saulius
;
2023-05-18T11:38:28+03:00
;Derived atom types and hydrogen counts
from atom names that follow the AMCSD naming convention
(Wat == water, O-H == hydroxyl).
;
2
;cod-tools version 3.10.1
Id: cif_fix_AMCSD_aniso_labels 10200 2024-08-01 14:09:44Z saulius
;
2024-08-02T12:20:48+03:00
;Changed the following '_atom_site_aniso_label' values:
'OH11' -> 'O-H11'
'OH12' -> 'O-H12'
'OH14' -> 'O-H14'
;

loop_
_cod_related_entry_id
_cod_related_entry_database
_cod_related_entry_code
1 AMCSD 0005936
